data_2022474
loop_
_publ_author_name
'Mason, Helen E.'
'Howard, Judith A. K.'
'Sparkes, Hazel A.'

_publ_section_title
;
 Selected solid-state behaviour of three di-<i>tert</i>-butyl-substituted
 <i>N</i>-salicylideneaniline derivatives: temperature-induced phase
 transitions and chromic behaviour
;
_journal_coeditor_code WV3002
_journal_issue 10
_journal_name_full 'Acta Crystallographica Section C'
_journal_page_first 659
_journal_page_last 667
_journal_paper_doi 10.1107/S2053229621008780
_journal_volume 77
_journal_year 2021
_chemical_formula_iupac 'C21 H26 Cl N O'
_chemical_formula_moiety 'C21 H26 Cl N O'
_chemical_formula_sum 'C21 H26 Cl N O'
_chemical_formula_weight 343.88
_chemical_name_systematic
;
(<i>E</i>)-2,4-Di-<i>tert</i>-butyl-6-{[(4-chlorophenyl)imino]methyl}phenol
;
_space_group_crystal_system monoclinic
_space_group_IT_number 14
_space_group_name_Hall '-P 2ybc'
_space_group_name_H-M_alt 'P 1 21/c 1'
_atom_sites_solution_hydrogens mixed
_atom_sites_solution_primary direct
_audit_creation_method
;
Olex2 1.3
(compiled 2020.02.04 svn.rd84adfe8 for OlexSys, GUI svn.r6032)
;
_cell_angle_alpha 90
_cell_angle_beta 90.123(5)
_cell_angle_gamma 90
_cell_formula_units_Z 4
_cell_length_a 17.3623(8)
_cell_length_b 10.6691(4)
_cell_length_c 10.1512(6)
_cell_measurement_reflns_used 3057
_cell_measurement_temperature 120(2)
_cell_measurement_theta_max 29.3810
_cell_measurement_theta_min 2.7840
_cell_volume 1880.41(16)
_computing_cell_refinement
;
CrysAlis PRO (Rigaku OD, 2018)
;
_computing_data_collection
;
CrysAlis PRO (Rigaku OD, 2018)
;
_computing_data_reduction
;
CrysAlis PRO (Rigaku OD, 2018)
;
_computing_molecular_graphics
;
OLEX2 (Dolomanov <i>et al.</i>,  2009)
;
_computing_publication_material
;
OLEX2 (Dolomanov <i>et al.</i>,  2009)
;
_computing_structure_refinement
;
SHELXL2018 (Sheldrick, 2015)
;
_computing_structure_solution
;
SHELXS (Sheldrick, 2008)
;
_diffrn_ambient_temperature 120(2)
_diffrn_detector 'CCD plate'
_diffrn_detector_area_resol_mean 16.1511
_diffrn_measured_fraction_theta_full 0.999
_diffrn_measured_fraction_theta_max 0.999
_diffrn_measurement_device 'four-circle diffractometer'
_diffrn_measurement_device_type 'Oxford Diffraction Xcalibur Sapphire3 Gemini ultra'
_diffrn_measurement_method '\w scans'
_diffrn_radiation_monochromator graphite
_diffrn_radiation_probe x-ray
_diffrn_radiation_type 'Mo K\a'
_diffrn_radiation_wavelength 0.71073
_diffrn_reflns_av_R_equivalents 0.0795
_diffrn_reflns_av_unetI/netI 0.0702
_diffrn_reflns_limit_h_max 21
_diffrn_reflns_limit_h_min -21
_diffrn_reflns_limit_k_max 13
_diffrn_reflns_limit_k_min -12
_diffrn_reflns_limit_l_max 12
_diffrn_reflns_limit_l_min -12
_diffrn_reflns_number 14119
_diffrn_reflns_theta_full 25.242
_diffrn_reflns_theta_max 26.371
_diffrn_reflns_theta_min 2.770
_diffrn_source 'fine-focus sealed X-ray tube'
_exptl_absorpt_coefficient_mu 0.210
_exptl_absorpt_correction_T_max 1.00000
_exptl_absorpt_correction_T_min 0.84550
_exptl_absorpt_correction_type multi-scan
_exptl_absorpt_process_details
;
(CrysAlis PRO; Rigaku OD, 2018)
;
_exptl_crystal_colour yellow
_exptl_crystal_density_diffrn 1.215
_exptl_crystal_description block
_exptl_crystal_F_000 736
_exptl_crystal_size_max 0.351
_exptl_crystal_size_mid 0.312
_exptl_crystal_size_min 0.095
_refine_diff_density_max 0.715
_refine_diff_density_min -0.395
_refine_ls_extinction_method none
_refine_ls_goodness_of_fit_ref 1.077
_refine_ls_hydrogen_treatment mixed
_refine_ls_matrix_type full
_refine_ls_number_parameters 227
_refine_ls_number_reflns 3860
_refine_ls_number_restraints 0
_refine_ls_restrained_S_all 1.077
_refine_ls_R_factor_all 0.0978
_refine_ls_R_factor_gt 0.0716
_refine_ls_shift/su_max 0.001
_refine_ls_shift/su_mean 0.000
_refine_ls_structure_factor_coef Fsqd
_refine_ls_weighting_details 'w=1/[\s^2^(Fo^2^)+(0.0974P)^2^+0.0284P] where P=(Fo^2^+2Fc^2^)/3'
_refine_ls_weighting_scheme calc
_refine_ls_wR_factor_gt 0.1664
_refine_ls_wR_factor_ref 0.1841
_reflns_number_gt 2869
_reflns_number_total 3860
_reflns_threshold_expression 'I > 2\s(I)'
_cod_data_source_file wv3002sup1.cif
_cod_data_source_block 2_120K
_cod_original_cell_volume 1880.41(15)
_cod_database_code 2022474
_shelx_space_group_comment
;
The symmetry employed for this shelxl refinement is uniquely defined
by the following loop, which should always be used as a source of
symmetry information in preference to the above space-group names.
They are only intended as comments.
;
_shelx_estimated_absorpt_t_min 0.930
_shelx_estimated_absorpt_t_max 0.980

loop_
_space_group_symop_operation_xyz
'x, y, z'
'-x, y+1/2, -z+1/2'
'-x, -y, -z'
'x, -y-1/2, z-1/2'

loop_
_atom_site_type_symbol
_atom_site_label
_atom_site_fract_x
_atom_site_fract_y
_atom_site_fract_z
_atom_site_U_iso_or_equiv
_atom_site_adp_type
_atom_site_calc_flag
_atom_site_occupancy
_atom_site_disorder_assembly
_atom_site_disorder_group
Cl Cl1 1.13720(4) 0.42872(7) 0.21972(7) 0.0291(2) Uani d 1 . .
O O1 0.81756(11) 0.01140(18) 0.6549(2) 0.0234(5) Uani d 1 . .
N N1 0.88643(13) 0.2000(2) 0.5364(2) 0.0221(5) Uani d 1 . .
C C1 0.76870(15) 0.0957(2) 0.7100(3) 0.0190(6) Uani d 1 . .
C C2 0.71226(15) 0.0563(2) 0.8000(2) 0.0176(6) Uani d 1 . .
C C3 0.66347(15) 0.1482(2) 0.8507(2) 0.0181(6) Uani d 1 . .
H H3 0.625047 0.122581 0.911448 0.022 Uiso calc 1 . .
C C4 0.66710(15) 0.2756(2) 0.8182(2) 0.0185(6) Uani d 1 . .
C C5 0.72423(16) 0.3103(2) 0.7315(3) 0.0207(6) Uani d 1 . .
H H5 0.728888 0.396075 0.707699 0.025 Uiso calc 1 . .
C C6 0.77554(15) 0.2236(2) 0.6774(3) 0.0206(6) Uani d 1 . .
C C7 0.83633(16) 0.2707(3) 0.5927(3) 0.0222(6) Uani d 1 . .
H H7 0.839241 0.358479 0.578040 0.027 Uiso calc 1 . .
C C8 0.94437(16) 0.2567(3) 0.4578(3) 0.0220(6) Uani d 1 . .
C C9 0.93356(16) 0.3698(3) 0.3908(3) 0.0259(7) Uani d 1 . .
H H9 0.885128 0.410993 0.395257 0.031 Uiso calc 1 . .
C C10 0.99246(17) 0.4225(3) 0.3180(3) 0.0263(7) Uani d 1 . .
H H10 0.984787 0.499450 0.272853 0.032 Uiso calc 1 . .
C C11 1.06281(16) 0.3616(3) 0.3118(3) 0.0228(6) Uani d 1 . .
C C12 1.07459(15) 0.2483(3) 0.3757(3) 0.0237(6) Uani d 1 . .
H H12 1.122888 0.206920 0.369549 0.028 Uiso calc 1 . .
C C13 1.01569(16) 0.1963(3) 0.4480(3) 0.0232(6) Uani d 1 . .
H H13 1.023543 0.118641 0.491774 0.028 Uiso calc 1 . .
C C14 0.70465(16) -0.0826(2) 0.8414(3) 0.0202(6) Uani d 1 . .
C C15 0.68718(17) -0.1644(2) 0.7200(3) 0.0250(6) Uani d 1 . .
H H15A 0.638221 -0.138041 0.680534 0.037 Uiso calc 1 . .
H H15B 0.683619 -0.252443 0.746784 0.037 Uiso calc 1 . .
H H15C 0.728589 -0.154781 0.655291 0.037 Uiso calc 1 . .
C C16 0.77948(17) -0.1277(3) 0.9081(3) 0.0248(6) Uani d 1 . .
H H16A 0.822818 -0.116117 0.847594 0.037 Uiso calc 1 . .
H H16B 0.774709 -0.216640 0.930608 0.037 Uiso calc 1 . .
H H16C 0.788512 -0.078912 0.988470 0.037 Uiso calc 1 . .
C C17 0.63909(17) -0.1029(3) 0.9408(3) 0.0256(6) Uani d 1 . .
H H17A 0.649505 -0.054348 1.020799 0.038 Uiso calc 1 . .
H H17B 0.635716 -0.192137 0.963089 0.038 Uiso calc 1 . .
H H17C 0.590270 -0.075304 0.901822 0.038 Uiso calc 1 . .
C C18 0.60941(15) 0.3719(2) 0.8713(3) 0.0190(6) Uani d 1 . .
C C19 0.65006(19) 0.4970(3) 0.9009(3) 0.0372(8) Uani d 1 . .
H H19A 0.692735 0.482484 0.962350 0.056 Uiso calc 1 . .
H H19B 0.613254 0.555566 0.940291 0.056 Uiso calc 1 . .
H H19C 0.670102 0.532543 0.818786 0.056 Uiso calc 1 . .
C C20 0.54766(18) 0.3952(3) 0.7656(3) 0.0349(8) Uani d 1 . .
H H20A 0.572239 0.425402 0.684790 0.052 Uiso calc 1 . .
H H20B 0.511059 0.458194 0.797330 0.052 Uiso calc 1 . .
H H20C 0.520259 0.316787 0.747190 0.052 Uiso calc 1 . .
C C21 0.57028(19) 0.3278(3) 0.9979(3) 0.0338(8) Uani d 1 . .
H H21A 0.538460 0.254103 0.978936 0.051 Uiso calc 1 . .
H H21B 0.537700 0.395173 1.032490 0.051 Uiso calc 1 . .
H H21C 0.609591 0.305934 1.063367 0.051 Uiso calc 1 . .
H H1 0.848(2) 0.056(3) 0.607(4) 0.055(12) Uiso d 1 . .

loop_
_atom_site_aniso_label
_atom_site_aniso_U_11
_atom_site_aniso_U_22
_atom_site_aniso_U_33
_atom_site_aniso_U_12
_atom_site_aniso_U_13
_atom_site_aniso_U_23
Cl1 0.0211(4) 0.0345(5) 0.0318(4) -0.0069(3) 0.0043(3) 0.0002(3)
O1 0.0179(11) 0.0238(11) 0.0283(11) 0.0021(8) 0.0017(9) -0.0006(8)
N1 0.0149(12) 0.0279(13) 0.0236(12) -0.0010(9) 0.0006(10) 0.0004(10)
C1 0.0133(13) 0.0232(14) 0.0205(13) 0.0009(11) -0.0057(11) -0.0049(11)
C2 0.0137(13) 0.0211(14) 0.0181(13) 0.0005(10) -0.0076(11) -0.0006(10)
C3 0.0135(13) 0.0250(15) 0.0158(13) -0.0021(11) -0.0039(10) -0.0001(10)
C4 0.0155(13) 0.0223(14) 0.0178(13) 0.0006(10) -0.0066(11) -0.0018(10)
C5 0.0226(15) 0.0180(14) 0.0213(14) 0.0004(11) -0.0030(12) 0.0013(11)
C6 0.0159(13) 0.0248(15) 0.0209(14) -0.0018(11) -0.0011(11) -0.0001(11)
C7 0.0210(14) 0.0208(14) 0.0247(14) -0.0016(11) -0.0030(12) -0.0005(11)
C8 0.0208(14) 0.0255(15) 0.0196(13) -0.0037(12) -0.0022(11) -0.0014(11)
C9 0.0187(15) 0.0339(17) 0.0252(15) 0.0071(12) -0.0025(12) 0.0032(12)
C10 0.0230(16) 0.0296(16) 0.0261(15) 0.0035(12) -0.0027(12) 0.0060(12)
C11 0.0202(15) 0.0260(15) 0.0221(14) -0.0053(11) 0.0016(12) -0.0042(11)
C12 0.0152(14) 0.0279(15) 0.0279(15) 0.0015(11) -0.0021(12) -0.0020(12)
C13 0.0211(15) 0.0232(14) 0.0253(15) 0.0037(11) -0.0030(12) 0.0005(11)
C14 0.0205(14) 0.0189(14) 0.0213(14) 0.0003(11) -0.0047(11) 0.0000(10)
C15 0.0291(16) 0.0202(15) 0.0255(15) -0.0030(12) -0.0046(13) -0.0003(11)
C16 0.0244(15) 0.0229(15) 0.0272(15) 0.0029(12) -0.0057(12) 0.0014(11)
C17 0.0249(16) 0.0249(15) 0.0270(15) -0.0001(12) -0.0039(13) 0.0048(12)
C18 0.0160(14) 0.0221(14) 0.0188(13) 0.0040(11) -0.0026(11) 0.0002(10)
C19 0.0349(19) 0.0291(17) 0.048(2) 0.0036(14) 0.0013(16) -0.0103(14)
C20 0.0297(18) 0.047(2) 0.0276(16) 0.0168(14) -0.0075(14) -0.0077(14)
C21 0.0357(19) 0.0346(18) 0.0313(17) 0.0117(14) 0.0083(15) 0.0015(13)

loop_
_atom_type_symbol
_atom_type_description
_atom_type_scat_dispersion_real
_atom_type_scat_dispersion_imag
_atom_type_scat_source
C C 0.0033 0.0016 'International Tables Vol C Tables 4.2.6.8 and 6.1.1.4'
H H 0.0000 0.0000 'International Tables Vol C Tables 4.2.6.8 and 6.1.1.4'
Cl Cl 0.1484 0.1585 'International Tables Vol C Tables 4.2.6.8 and 6.1.1.4'
N N 0.0061 0.0033 'International Tables Vol C Tables 4.2.6.8 and 6.1.1.4'
O O 0.0106 0.0060 'International Tables Vol C Tables 4.2.6.8 and 6.1.1.4'

loop_
_exptl_crystal_face_index_h
_exptl_crystal_face_index_k
_exptl_crystal_face_index_l
_exptl_crystal_face_perp_dist
24 3 0 0.0476
5 0 -14 0.1436
-5 0 14 0.1436
-1 -3 0 0.1367
-24 -3 0 0.0476
1 3 0 0.1367

loop_
_geom_angle_atom_site_label_1
_geom_angle_atom_site_label_2
_geom_angle_atom_site_label_3
_geom_angle_site_symmetry_1
_geom_angle_site_symmetry_3
_geom_angle
_geom_angle_publ_flag
C1 O1 H1 . . 104(2) ?
C7 N1 C8 . . 118.7(2) ?
O1 C1 C2 . . 120.5(2) ?
O1 C1 C6 . . 119.5(2) ?
C2 C1 C6 . . 120.1(2) ?
C1 C2 C14 . . 121.6(2) ?
C3 C2 C1 . . 117.0(2) ?
C3 C2 C14 . . 121.4(2) ?
C2 C3 H3 . . 117.7 ?
C2 C3 C4 . . 124.7(2) ?
C4 C3 H3 . . 117.7 ?
C3 C4 C18 . . 122.6(2) ?
C5 C4 C3 . . 116.3(2) ?
C5 C4 C18 . . 121.1(2) ?
C4 C5 H5 . . 118.9 ?
C4 C5 C6 . . 122.2(2) ?
C6 C5 H5 . . 118.9 ?
C1 C6 C7 . . 122.4(2) ?
C5 C6 C1 . . 119.7(2) ?
C5 C6 C7 . . 117.9(2) ?
N1 C7 C6 . . 123.6(3) ?
N1 C7 H7 . . 118.2 ?
C6 C7 H7 . . 118.2 ?
C9 C8 N1 . . 123.2(2) ?
C9 C8 C13 . . 118.7(2) ?
C13 C8 N1 . . 118.1(2) ?
C8 C9 H9 . . 119.6 ?
C10 C9 C8 . . 120.8(3) ?
C10 C9 H9 . . 119.6 ?
C9 C10 H10 . . 120.4 ?
C9 C10 C11 . . 119.2(3) ?
C11 C10 H10 . . 120.4 ?
C10 C11 Cl1 . . 119.0(2) ?
C10 C11 C12 . . 121.1(2) ?
C12 C11 Cl1 . . 119.9(2) ?
C11 C12 H12 . . 120.3 ?
C13 C12 C11 . . 119.4(3) ?
C13 C12 H12 . . 120.3 ?
C8 C13 H13 . . 119.7 ?
C12 C13 C8 . . 120.7(3) ?
C12 C13 H13 . . 119.7 ?
C15 C14 C2 . . 110.0(2) ?
C15 C14 C16 . . 109.8(2) ?
C16 C14 C2 . . 110.3(2) ?
C17 C14 C2 . . 112.2(2) ?
C17 C14 C15 . . 107.5(2) ?
C17 C14 C16 . . 107.0(2) ?
C14 C15 H15A . . 109.5 ?
C14 C15 H15B . . 109.5 ?
C14 C15 H15C . . 109.5 ?
H15A C15 H15B . . 109.5 ?
H15A C15 H15C . . 109.5 ?
H15B C15 H15C . . 109.5 ?
C14 C16 H16A . . 109.5 ?
C14 C16 H16B . . 109.5 ?
C14 C16 H16C . . 109.5 ?
H16A C16 H16B . . 109.5 ?
H16A C16 H16C . . 109.5 ?
H16B C16 H16C . . 109.5 ?
C14 C17 H17A . . 109.5 ?
C14 C17 H17B . . 109.5 ?
C14 C17 H17C . . 109.5 ?
H17A C17 H17B . . 109.5 ?
H17A C17 H17C . . 109.5 ?
H17B C17 H17C . . 109.5 ?
C4 C18 C19 . . 110.5(2) ?
C4 C18 C20 . . 108.6(2) ?
C20 C18 C19 . . 108.4(2) ?
C21 C18 C4 . . 112.4(2) ?
C21 C18 C19 . . 107.9(2) ?
C21 C18 C20 . . 109.0(2) ?
C18 C19 H19A . . 109.5 ?
C18 C19 H19B . . 109.5 ?
C18 C19 H19C . . 109.5 ?
H19A C19 H19B . . 109.5 ?
H19A C19 H19C . . 109.5 ?
H19B C19 H19C . . 109.5 ?
C18 C20 H20A . . 109.5 ?
C18 C20 H20B . . 109.5 ?
C18 C20 H20C . . 109.5 ?
H20A C20 H20B . . 109.5 ?
H20A C20 H20C . . 109.5 ?
H20B C20 H20C . . 109.5 ?
C18 C21 H21A . . 109.5 ?
C18 C21 H21B . . 109.5 ?
C18 C21 H21C . . 109.5 ?
H21A C21 H21B . . 109.5 ?
H21A C21 H21C . . 109.5 ?
H21B C21 H21C . . 109.5 ?

loop_
_geom_bond_atom_site_label_1
_geom_bond_atom_site_label_2
_geom_bond_site_symmetry_2
_geom_bond_distance
_geom_bond_publ_flag
Cl1 C11 . 1.750(3) ?
O1 C1 . 1.357(3) ?
O1 H1 . 0.86(4) ?
N1 C7 . 1.286(3) ?
N1 C8 . 1.421(3) ?
C1 C2 . 1.406(4) ?
C1 C6 . 1.409(4) ?
C2 C3 . 1.395(4) ?
C2 C14 . 1.545(4) ?
C3 H3 . 0.9500 ?
C3 C4 . 1.400(4) ?
C4 C5 . 1.378(4) ?
C4 C18 . 1.534(3) ?
C5 H5 . 0.9500 ?
C5 C6 . 1.398(4) ?
C6 C7 . 1.453(4) ?
C7 H7 . 0.9500 ?
C8 C9 . 1.397(4) ?
C8 C13 . 1.400(4) ?
C9 H9 . 0.9500 ?
C9 C10 . 1.382(4) ?
C10 H10 . 0.9500 ?
C10 C11 . 1.385(4) ?
C11 C12 . 1.386(4) ?
C12 H12 . 0.9500 ?
C12 C13 . 1.377(4) ?
C13 H13 . 0.9500 ?
C14 C15 . 1.540(4) ?
C14 C16 . 1.541(4) ?
C14 C17 . 1.538(4) ?
C15 H15A . 0.9800 ?
C15 H15B . 0.9800 ?
C15 H15C . 0.9800 ?
C16 H16A . 0.9800 ?
C16 H16B . 0.9800 ?
C16 H16C . 0.9800 ?
C17 H17A . 0.9800 ?
C17 H17B . 0.9800 ?
C17 H17C . 0.9800 ?
C18 C19 . 1.539(4) ?
C18 C20 . 1.535(4) ?
C18 C21 . 1.529(4) ?
C19 H19A . 0.9800 ?
C19 H19B . 0.9800 ?
C19 H19C . 0.9800 ?
C20 H20A . 0.9800 ?
C20 H20B . 0.9800 ?
C20 H20C . 0.9800 ?
C21 H21A . 0.9800 ?
C21 H21B . 0.9800 ?
C21 H21C . 0.9800 ?

loop_
_geom_hbond_atom_site_label_D
_geom_hbond_atom_site_label_H
_geom_hbond_atom_site_label_A
_geom_hbond_site_symmetry_A
_geom_hbond_distance_DH
_geom_hbond_distance_HA
_geom_hbond_distance_DA
_geom_hbond_angle_DHA
_geom_hbond_publ_flag
O1 H1 N1 . 0.86(4) 1.82(4) 2.633(3) 157(4) yes

loop_
_geom_torsion_atom_site_label_1
_geom_torsion_atom_site_label_2
_geom_torsion_atom_site_label_3
_geom_torsion_atom_site_label_4
_geom_torsion_site_symmetry_1
_geom_torsion_site_symmetry_2
_geom_torsion_site_symmetry_3
_geom_torsion_site_symmetry_4
_geom_torsion
_geom_torsion_publ_flag
Cl1 C11 C12 C13 . . . . 179.9(2) ?
O1 C1 C2 C3 . . . . -179.0(2) ?
O1 C1 C2 C14 . . . . 1.1(4) ?
O1 C1 C6 C5 . . . . 178.5(2) ?
O1 C1 C6 C7 . . . . -3.9(4) ?
N1 C8 C9 C10 . . . . 178.5(3) ?
N1 C8 C13 C12 . . . . -178.6(2) ?
C1 C2 C3 C4 . . . . -0.1(4) ?
C1 C2 C14 C15 . . . . -60.5(3) ?
C1 C2 C14 C16 . . . . 60.8(3) ?
C1 C2 C14 C17 . . . . 179.9(2) ?
C1 C6 C7 N1 . . . . 3.0(4) ?
C2 C1 C6 C5 . . . . -2.3(4) ?
C2 C1 C6 C7 . . . . 175.3(3) ?
C2 C3 C4 C5 . . . . -1.0(4) ?
C2 C3 C4 C18 . . . . 176.8(2) ?
C3 C2 C14 C15 . . . . 119.6(3) ?
C3 C2 C14 C16 . . . . -119.1(3) ?
C3 C2 C14 C17 . . . . 0.0(3) ?
C3 C4 C5 C6 . . . . 0.6(4) ?
C3 C4 C18 C19 . . . . 142.8(3) ?
C3 C4 C18 C20 . . . . -98.5(3) ?
C3 C4 C18 C21 . . . . 22.2(4) ?
C4 C5 C6 C1 . . . . 1.0(4) ?
C4 C5 C6 C7 . . . . -176.7(3) ?
C5 C4 C18 C19 . . . . -39.5(3) ?
C5 C4 C18 C20 . . . . 79.2(3) ?
C5 C4 C18 C21 . . . . -160.1(3) ?
C5 C6 C7 N1 . . . . -179.3(3) ?
C6 C1 C2 C3 . . . . 1.8(4) ?
C6 C1 C2 C14 . . . . -178.1(2) ?
C7 N1 C8 C9 . . . . -29.0(4) ?
C7 N1 C8 C13 . . . . 150.7(3) ?
C8 N1 C7 C6 . . . . -178.6(2) ?
C8 C9 C10 C11 . . . . 0.1(4) ?
C9 C8 C13 C12 . . . . 1.1(4) ?
C9 C10 C11 Cl1 . . . . -180.0(2) ?
C9 C10 C11 C12 . . . . 0.9(4) ?
C10 C11 C12 C13 . . . . -0.9(4) ?
C11 C12 C13 C8 . . . . -0.1(4) ?
C13 C8 C9 C10 . . . . -1.2(4) ?
C14 C2 C3 C4 . . . . 179.7(2) ?
C18 C4 C5 C6 . . . . -177.3(2) ?

_cod_database_fobs_code 2022474
